data_7018998
loop_
_publ_author_name
'Li, Xinfa'
'Huang, Yuanbiao'
'Cao, Rong'

_publ_section_title
;
 A family of three-dimensional 3d--4f and 4d--4f heterometallic
 coordination polymers based on mixed isonicotinate and 2-sulfobenzoate
 ligands: syntheses, structures and photoluminescent properties
;
_journal_issue 20
_journal_name_full 'Dalton Transactions'
_journal_page_first 6195
_journal_paper_doi 10.1039/c2dt30268c
_journal_volume 41
_journal_year 2012
_chemical_formula_moiety 'C19 H14 Ag Er N2 O10 S'
_chemical_formula_sum 'C19 H14 Ag Er N2 O10 S'
_chemical_formula_weight 737.51
_chemical_name_systematic
;
?
;
_space_group_IT_number 14
_symmetry_cell_setting monoclinic
_symmetry_space_group_name_Hall '-P 2yn'
_symmetry_space_group_name_H-M 'P 1 21/n 1'
_atom_sites_solution_hydrogens geom
_atom_sites_solution_primary direct
_atom_sites_solution_secondary difmap
_audit_creation_method SHELXL-97
_cell_angle_alpha 90.00
_cell_angle_beta 102.457(4)
_cell_angle_gamma 90.00
_cell_formula_units_Z 4
_cell_length_a 9.1218(4)
_cell_length_b 13.7662(7)
_cell_length_c 17.5990(7)
_cell_measurement_reflns_used 3418
_cell_measurement_temperature 293(2)
_cell_measurement_theta_max 28.9832
_cell_measurement_theta_min 2.3328
_cell_volume 2157.92(17)
_computing_cell_refinement
;
CrysAlisPro, Agilent Technologies,
Version 1.171.34.49 (release 20-01-2011 CrysAlis171 .NET)
(compiled Jan 20 2011,15:58:25)
;
_computing_data_collection
;
CrysAlisPro, Agilent Technologies,
Version 1.171.34.49 (release 20-01-2011 CrysAlis171 .NET)
(compiled Jan 20 2011,15:58:25)
;
_computing_data_reduction
;
CrysAlisPro, Agilent Technologies,
Version 1.171.34.49 (release 20-01-2011 CrysAlis171 .NET)
(compiled Jan 20 2011,15:58:25)
;
_computing_molecular_graphics 'Bruker SHELXTL'
_computing_publication_material 'Bruker SHELXTL'
_computing_structure_refinement 'SHELXL-97 (Sheldrick, 1997)'
_computing_structure_solution 'SHELXS-97 (Sheldrick, 1990)'
_diffrn_ambient_temperature 293(2)
_diffrn_detector_area_resol_mean 16.2083
_diffrn_measured_fraction_theta_full 0.991
_diffrn_measured_fraction_theta_max 0.991
_diffrn_measurement_device_type 'Xcalibur, Eos'
_diffrn_measurement_method '\w scans'
_diffrn_radiation_monochromator graphite
_diffrn_radiation_source 'fine-focus sealed tube'
_diffrn_radiation_type MoK\a
_diffrn_radiation_wavelength 0.71073
_diffrn_reflns_av_R_equivalents 0.0289
_diffrn_reflns_av_sigmaI/netI 0.0497
_diffrn_reflns_limit_h_max 11
_diffrn_reflns_limit_h_min -11
_diffrn_reflns_limit_k_max 17
_diffrn_reflns_limit_k_min -6
_diffrn_reflns_limit_l_max 22
_diffrn_reflns_limit_l_min -20
_diffrn_reflns_number 8520
_diffrn_reflns_theta_full 26.76
_diffrn_reflns_theta_max 26.76
_diffrn_reflns_theta_min 2.34
_diffrn_standards_interval_count none
_diffrn_standards_interval_time none
_exptl_absorpt_coefficient_mu 4.928
_exptl_absorpt_correction_T_max 0.1432
_exptl_absorpt_correction_T_min 0.0920
_exptl_absorpt_correction_type multi-scan
_exptl_absorpt_process_details
;
CrysAlisPro, Agilent Technologies,
Version 1.171.34.49.
Empirical absorption correction using spherical harmonics,
implemented in SCALE3 ABSPACK scaling algorithm.
;
_exptl_crystal_colour pink
_exptl_crystal_density_diffrn 2.270
_exptl_crystal_density_method 'not measured'
_exptl_crystal_description block-shaped
_exptl_crystal_F_000 1412
_exptl_crystal_size_max 0.50
_exptl_crystal_size_mid 0.50
_exptl_crystal_size_min 0.40
_refine_diff_density_max 1.020
_refine_diff_density_min -1.603
_refine_diff_density_rms 0.168
_refine_ls_extinction_method none
_refine_ls_goodness_of_fit_ref 1.010
_refine_ls_hydrogen_treatment constr
_refine_ls_matrix_type full
_refine_ls_number_parameters 307
_refine_ls_number_reflns 4557
_refine_ls_number_restraints 0
_refine_ls_restrained_S_all 1.010
_refine_ls_R_factor_all 0.0427
_refine_ls_R_factor_gt 0.0314
_refine_ls_shift/su_max 0.001
_refine_ls_shift/su_mean 0.000
_refine_ls_structure_factor_coef Fsqd
_refine_ls_weighting_details 'calc w=1/[\s^2^(Fo^2^)+(0.0370P)^2^+5.0000P] where P=(Fo^2^+2Fc^2^)/3'
_refine_ls_weighting_scheme calc
_refine_ls_wR_factor_gt 0.0779
_refine_ls_wR_factor_ref 0.0845
_reflns_number_gt 3796
_reflns_number_total 4557
_reflns_threshold_expression >2sigma(I)
_cod_data_source_file c2dt30268c.txt
_cod_data_source_block 10-Er
_cod_depositor_comments
;
The following automatic conversions were performed:

'_symmetry_cell_setting' value 'Monoclinic' changed to 'monoclinic'
according to /home/saulius/struct/CIF-dictionaries/cif_core.dic
dictionary named 'cif_core.dic' version 2.4.1 from 2010-06-29.

Automatic conversion script
Id: cif_fix_values 1715 2011-07-08 13:25:40Z adriana 
;
_cod_original_sg_symbol_H-M P2(1)/n
_cod_database_code 7018998

loop_
_symmetry_equiv_pos_as_xyz
'x, y, z'
'-x+1/2, y+1/2, -z+1/2'
'-x, -y, -z'
'x-1/2, -y-1/2, z-1/2'

loop_
_atom_site_label
_atom_site_type_symbol
_atom_site_fract_x
_atom_site_fract_y
_atom_site_fract_z
_atom_site_U_iso_or_equiv
_atom_site_adp_type
_atom_site_occupancy
_atom_site_symmetry_multiplicity
_atom_site_calc_flag
_atom_site_refinement_flags
Er1 Er 0.71974(2) 0.018687(19) 0.008117(12) 0.01220(8) Uani 1 1 d .
Ag1 Ag 0.75804(7) 0.33610(5) -0.01576(3) 0.04721(17) Uani 1 1 d .
S1 S 0.21941(17) 0.24284(14) -0.05375(12) 0.0406(5) Uani 1 1 d .
O1 O 0.4639(4) 0.0932(3) 0.0200(2) 0.0176(8) Uani 1 1 d .
O2 O 0.6672(4) 0.1809(3) 0.0503(2) 0.0237(9) Uani 1 1 d .
O3 O 0.1653(4) 0.1428(3) -0.0543(3) 0.0310(10) Uani 1 1 d .
O4 O 0.3380(5) 0.2544(5) -0.0958(3) 0.0637(19) Uani 1 1 d .
O5 O 0.0940(5) 0.3086(4) -0.0771(5) 0.085(2) Uani 1 1 d .
O6 O 0.4271(4) -0.0690(3) 0.1144(2) 0.0228(9) Uani 1 1 d .
O7 O 0.6611(4) -0.0067(3) 0.1301(2) 0.0211(9) Uani 1 1 d .
O8 O 0.6819(4) 0.4453(3) -0.4135(2) 0.0267(10) Uani 1 1 d .
O9 O 0.4414(4) 0.4479(4) -0.4127(2) 0.0310(11) Uani 1 1 d .
O10 O 0.8457(4) 0.1479(3) -0.0577(2) 0.0291(10) Uani 1 1 d .
H10B H 0.8206 0.1409 -0.1068 0.044 Uiso 1 1 d R
H10C H 0.9404 0.1420 -0.0439 0.044 Uiso 1 1 d R
N1 N 0.6558(5) -0.1191(4) 0.3961(2) 0.0236(11) Uani 1 1 d .
N2 N 0.6858(6) 0.3640(4) -0.1392(3) 0.0315(13) Uani 1 1 d .
C1 C 0.5293(6) 0.1700(4) 0.0475(3) 0.0174(11) Uani 1 1 d .
C2 C 0.4442(6) 0.2447(5) 0.0827(4) 0.0272(14) Uani 1 1 d .
C3 C 0.2996(7) 0.2750(5) 0.0439(5) 0.0393(18) Uani 1 1 d .
C4 C 0.2257(9) 0.3408(6) 0.0849(6) 0.061(3) Uani 1 1 d .
H4A H 0.1314 0.3644 0.0612 0.073 Uiso 1 1 calc R
C5 C 0.2912(11) 0.3711(7) 0.1602(6) 0.072(3) Uani 1 1 d .
H5A H 0.2394 0.4129 0.1865 0.087 Uiso 1 1 calc R
C6 C 0.4284(10) 0.3401(6) 0.1947(6) 0.064(3) Uani 1 1 d .
H6A H 0.4713 0.3604 0.2449 0.077 Uiso 1 1 calc R
C7 C 0.5067(8) 0.2781(5) 0.1560(4) 0.0414(18) Uani 1 1 d .
H7A H 0.6033 0.2587 0.1801 0.050 Uiso 1 1 calc R
C8 C 0.5546(5) -0.0474(4) 0.1531(3) 0.0177(12) Uani 1 1 d .
C9 C 0.5862(5) -0.0710(4) 0.2391(3) 0.0171(12) Uani 1 1 d .
C10 C 0.6408(7) -0.0016(4) 0.2953(3) 0.0280(14) Uani 1 1 d .
H10A H 0.6565 0.0619 0.2809 0.034 Uiso 1 1 calc R
C11 C 0.6716(8) -0.0281(5) 0.3726(3) 0.0320(15) Uani 1 1 d .
H11A H 0.7048 0.0194 0.4100 0.038 Uiso 1 1 calc R
C12 C 0.6007(7) -0.1855(5) 0.3424(3) 0.0279(14) Uani 1 1 d .
H12A H 0.5872 -0.2487 0.3582 0.033 Uiso 1 1 calc R
C13 C 0.5630(6) -0.1636(5) 0.2638(3) 0.0258(13) Uani 1 1 d .
H13A H 0.5222 -0.2111 0.2279 0.031 Uiso 1 1 calc R
C14 C 0.5763(5) 0.4364(4) -0.3816(3) 0.0130(10) Uani 1 1 d .
C15 C 0.6121(6) 0.4107(4) -0.2961(3) 0.0163(11) Uani 1 1 d .
C16 C 0.7541(6) 0.3802(5) -0.2609(3) 0.0298(15) Uani 1 1 d .
H16A H 0.8280 0.3748 -0.2897 0.036 Uiso 1 1 calc R
C17 C 0.7865(7) 0.3580(6) -0.1836(3) 0.0370(17) Uani 1 1 d .
H17A H 0.8833 0.3377 -0.1608 0.044 Uiso 1 1 calc R
C18 C 0.5469(7) 0.3936(5) -0.1731(3) 0.0298(15) Uani 1 1 d .
H18A H 0.4753 0.3984 -0.1428 0.036 Uiso 1 1 calc R
C19 C 0.5059(6) 0.4173(4) -0.2513(3) 0.0212(12) Uani 1 1 d .
H19A H 0.4086 0.4374 -0.2731 0.025 Uiso 1 1 calc R

loop_
_atom_site_aniso_label
_atom_site_aniso_U_11
_atom_site_aniso_U_22
_atom_site_aniso_U_33
_atom_site_aniso_U_23
_atom_site_aniso_U_13
_atom_site_aniso_U_12
Er1 0.00768(12) 0.01954(14) 0.00833(12) -0.00121(9) -0.00059(8) -0.00121(10)
Ag1 0.0805(4) 0.0464(4) 0.0084(2) 0.0007(2) -0.0044(2) -0.0046(3)
S1 0.0191(7) 0.0316(10) 0.0666(12) 0.0257(9) -0.0011(7) 0.0010(7)
O1 0.0147(17) 0.017(2) 0.0202(18) -0.0033(16) 0.0015(14) -0.0024(17)
O2 0.0164(18) 0.026(2) 0.029(2) -0.0078(18) 0.0071(15) -0.0058(18)
O3 0.0172(19) 0.031(3) 0.043(3) 0.007(2) 0.0013(17) -0.0001(19)
O4 0.037(3) 0.093(5) 0.058(3) 0.043(3) 0.003(2) -0.020(3)
O5 0.029(3) 0.042(4) 0.164(7) 0.042(4) -0.024(3) 0.007(3)
O6 0.0133(17) 0.041(3) 0.0127(17) 0.0086(18) -0.0012(13) -0.0010(19)
O7 0.0143(18) 0.034(3) 0.0138(18) 0.0036(17) 0.0004(14) -0.0041(18)
O8 0.0209(19) 0.039(3) 0.022(2) 0.013(2) 0.0096(16) -0.001(2)
O9 0.0127(17) 0.056(3) 0.020(2) 0.009(2) -0.0056(15) 0.009(2)
O10 0.023(2) 0.037(3) 0.027(2) 0.001(2) 0.0054(16) -0.007(2)
N1 0.036(3) 0.024(3) 0.009(2) 0.003(2) 0.0012(18) 0.003(2)
N2 0.050(3) 0.023(3) 0.016(2) 0.004(2) -0.003(2) -0.002(3)
C1 0.016(2) 0.018(3) 0.018(2) -0.004(2) 0.0036(19) 0.000(2)
C2 0.022(3) 0.022(3) 0.042(3) -0.010(3) 0.014(3) -0.005(3)
C3 0.023(3) 0.018(4) 0.082(5) -0.009(4) 0.021(3) -0.004(3)
C4 0.036(4) 0.030(5) 0.129(9) 0.001(5) 0.046(5) 0.008(4)
C5 0.074(6) 0.040(5) 0.123(9) -0.039(6) 0.067(6) -0.005(5)
C6 0.069(6) 0.046(5) 0.093(7) -0.041(5) 0.053(5) -0.019(5)
C7 0.040(4) 0.036(4) 0.053(4) -0.018(4) 0.021(3) -0.012(4)
C8 0.015(2) 0.026(3) 0.013(2) 0.000(2) 0.0033(19) 0.002(2)
C9 0.014(2) 0.028(3) 0.009(2) 0.002(2) 0.0009(18) 0.000(2)
C10 0.042(4) 0.021(4) 0.018(3) 0.005(2) 0.002(3) -0.004(3)
C11 0.054(4) 0.025(4) 0.015(3) -0.008(3) 0.001(3) -0.001(3)
C12 0.039(3) 0.024(3) 0.018(3) 0.008(3) 0.001(2) -0.007(3)
C13 0.030(3) 0.027(4) 0.016(3) 0.001(2) -0.006(2) -0.008(3)
C14 0.017(2) 0.008(3) 0.012(2) 0.001(2) -0.0010(18) -0.001(2)
C15 0.020(2) 0.017(3) 0.011(2) -0.001(2) 0.0005(19) -0.002(2)
C16 0.023(3) 0.046(4) 0.018(3) 0.006(3) -0.001(2) 0.014(3)
C17 0.033(3) 0.048(5) 0.022(3) 0.006(3) -0.010(3) 0.008(3)
C18 0.039(3) 0.036(4) 0.018(3) 0.000(3) 0.013(2) -0.005(3)
C19 0.018(3) 0.029(3) 0.017(3) 0.001(2) 0.005(2) -0.003(3)

loop_
_atom_type_symbol
_atom_type_description
_atom_type_scat_dispersion_real
_atom_type_scat_dispersion_imag
_atom_type_scat_source
C C 0.0033 0.0016 'International Tables Vol C Tables 4.2.6.8 and 6.1.1.4'
H H 0.0000 0.0000 'International Tables Vol C Tables 4.2.6.8 and 6.1.1.4'
N N 0.0061 0.0033 'International Tables Vol C Tables 4.2.6.8 and 6.1.1.4'
O O 0.0106 0.0060 'International Tables Vol C Tables 4.2.6.8 and 6.1.1.4'
S S 0.1246 0.1234 'International Tables Vol C Tables 4.2.6.8 and 6.1.1.4'
Ag Ag -0.8971 1.1015 'International Tables Vol C Tables 4.2.6.8 and 6.1.1.4'
Er Er -0.2586 4.9576 'International Tables Vol C Tables 4.2.6.8 and 6.1.1.4'

loop_
_geom_angle_atom_site_label_1
_geom_angle_atom_site_label_2
_geom_angle_atom_site_label_3
_geom_angle
_geom_angle_site_symmetry_1
_geom_angle_site_symmetry_3
O9 Er1 O1 143.68(16) 4_666 3_655
O9 Er1 O8 95.77(14) 4_666 2_644
O1 Er1 O8 85.84(14) 3_655 2_644
O9 Er1 O7 79.32(13) 4_666 .
O1 Er1 O7 78.11(13) 3_655 .
O8 Er1 O7 143.28(15) 2_644 .
O9 Er1 O6 139.35(15) 4_666 3_655
O1 Er1 O6 75.71(13) 3_655 3_655
O8 Er1 O6 72.67(14) 2_644 3_655
O7 Er1 O6 132.55(12) . 3_655
O9 Er1 O2 80.36(15) 4_666 .
O1 Er1 O2 120.59(12) 3_655 .
O8 Er1 O2 139.54(15) 2_644 .
O7 Er1 O2 76.03(14) . .
O6 Er1 O2 84.27(14) 3_655 .
O9 Er1 O3 73.95(16) 4_666 3_655
O1 Er1 O3 72.83(13) 3_655 3_655
O8 Er1 O3 69.14(15) 2_644 3_655
O7 Er1 O3 74.59(14) . 3_655
O6 Er1 O3 131.51(15) 3_655 3_655
O2 Er1 O3 143.87(14) . 3_655
O9 Er1 O10 72.71(15) 4_666 .
O1 Er1 O10 140.39(13) 3_655 .
O8 Er1 O10 71.93(15) 2_644 .
O7 Er1 O10 137.62(14) . .
O6 Er1 O10 66.64(13) 3_655 .
O2 Er1 O10 68.48(13) . .
O3 Er1 O10 124.80(13) 3_655 .
O9 Er1 O1 125.01(14) 4_666 .
O1 Er1 O1 69.48(15) 3_655 .
O8 Er1 O1 137.10(12) 2_644 .
O7 Er1 O1 66.37(12) . .
O6 Er1 O1 67.60(12) 3_655 .
O2 Er1 O1 51.20(11) . .
O3 Er1 O1 129.89(12) 3_655 .
O10 Er1 O1 105.27(13) . .
N2 Ag1 N1 153.0(2) . 2_655
N2 Ag1 O2 121.84(17) . .
N1 Ag1 O2 83.44(16) 2_655 .
O4 S1 O5 114.8(4) . .
O4 S1 O3 112.9(3) . .
O5 S1 O3 110.0(3) . .
O4 S1 C3 105.7(3) . .
O5 S1 C3 104.8(4) . .
O3 S1 C3 108.1(3) . .
C1 O1 Er1 158.2(3) . 3_655
C1 O1 Er1 90.2(3) . .
Er1 O1 Er1 110.52(15) 3_655 .
C1 O2 Er1 98.1(3) . .
C1 O2 Ag1 118.9(4) . .
Er1 O2 Ag1 120.34(14) . .
S1 O3 Er1 135.5(2) . 3_655
C8 O6 Er1 134.4(4) . 3_655
C8 O7 Er1 134.6(3) . .
C14 O8 Er1 148.2(4) . 2_654
C14 O9 Er1 166.7(4) . 4_565
Er1 O10 H10B 109.6 . .
Er1 O10 H10C 109.7 . .
H10B O10 H10C 108.2 . .
C12 N1 C11 118.2(5) . .
C12 N1 Ag1 119.7(4) . 2_645
C11 N1 Ag1 121.7(4) . 2_645
C17 N2 C18 117.6(5) . .
C17 N2 Ag1 118.6(4) . .
C18 N2 Ag1 123.6(4) . .
O1 C1 O2 120.2(5) . .
O1 C1 C2 119.3(5) . .
O2 C1 C2 120.3(5) . .
C7 C2 C3 120.7(6) . .
C7 C2 C1 118.1(6) . .
C3 C2 C1 121.1(6) . .
C4 C3 C2 116.1(7) . .
C4 C3 S1 120.8(6) . .
C2 C3 S1 122.9(5) . .
C5 C4 C3 121.4(8) . .
C5 C4 H4A 119.3 . .
C3 C4 H4A 119.3 . .
C6 C5 C4 120.3(7) . .
C6 C5 H5A 119.9 . .
C4 C5 H5A 119.9 . .
C5 C6 C7 120.4(9) . .
C5 C6 H6A 119.8 . .
C7 C6 H6A 119.8 . .
C2 C7 C6 121.0(7) . .
C2 C7 H7A 119.5 . .
C6 C7 H7A 119.5 . .
O6 C8 O7 128.3(5) . .
O6 C8 C9 116.6(4) . .
O7 C8 C9 115.0(4) . .
C13 C9 C10 117.9(5) . .
C13 C9 C8 120.3(5) . .
C10 C9 C8 121.7(5) . .
C11 C10 C9 119.1(6) . .
C11 C10 H10A 120.4 . .
C9 C10 H10A 120.4 . .
N1 C11 C10 122.7(6) . .
N1 C11 H11A 118.6 . .
C10 C11 H11A 118.6 . .
N1 C12 C13 122.2(6) . .
N1 C12 H12A 118.9 . .
C13 C12 H12A 118.9 . .
C9 C13 C12 119.7(5) . .
C9 C13 H13A 120.2 . .
C12 C13 H13A 120.2 . .
O8 C14 O9 126.0(5) . .
O8 C14 C15 117.3(4) . .
O9 C14 C15 116.6(4) . .
C16 C15 C19 118.2(5) . .
C16 C15 C14 120.0(5) . .
C19 C15 C14 121.8(4) . .
C17 C16 C15 119.9(6) . .
C17 C16 H16A 120.0 . .
C15 C16 H16A 120.0 . .
N2 C17 C16 122.9(6) . .
N2 C17 H17A 118.6 . .
C16 C17 H17A 118.6 . .
N2 C18 C19 122.7(5) . .
N2 C18 H18A 118.7 . .
C19 C18 H18A 118.7 . .
C15 C19 C18 118.7(5) . .
C15 C19 H19A 120.6 . .
C18 C19 H19A 120.6 . .

loop_
_geom_bond_atom_site_label_1
_geom_bond_atom_site_label_2
_geom_bond_distance
_geom_bond_site_symmetry_2
Er1 O9 2.242(3) 4_666
Er1 O1 2.251(4) 3_655
Er1 O8 2.289(4) 2_644
Er1 O7 2.348(4) .
Er1 O6 2.382(3) 3_655
Er1 O2 2.434(4) .
Er1 O3 2.517(4) 3_655
Er1 O10 2.530(4) .
Er1 O1 2.599(3) .
Ag1 N2 2.165(5) .
Ag1 N1 2.173(4) 2_655
Ag1 O2 2.649(4) .
S1 O4 1.446(5) .
S1 O5 1.447(5) .
S1 O3 1.462(5) .
S1 C3 1.773(8) .
O1 C1 1.258(6) .
O1 Er1 2.251(4) 3_655
O2 C1 1.257(6) .
O3 Er1 2.517(4) 3_655
O6 C8 1.250(6) .
O6 Er1 2.382(3) 3_655
O7 C8 1.262(6) .
O8 C14 1.222(6) .
O8 Er1 2.289(4) 2_654
O9 C14 1.244(6) .
O9 Er1 2.242(3) 4_565
O10 H10B 0.8500 .
O10 H10C 0.8500 .
N1 C12 1.333(7) .
N1 C11 1.337(8) .
N1 Ag1 2.173(4) 2_645
N2 C17 1.330(8) .
N2 C18 1.342(8) .
C1 C2 1.499(8) .
C2 C7 1.373(9) .
C2 C3 1.411(9) .
C3 C4 1.417(10) .
C4 C5 1.394(13) .
C4 H4A 0.9300 .
C5 C6 1.337(13) .
C5 H5A 0.9300 .
C6 C7 1.383(10) .
C6 H6A 0.9300 .
C7 H7A 0.9300 .
C8 C9 1.513(7) .
C9 C13 1.377(8) .
C9 C10 1.388(8) .
C10 C11 1.378(8) .
C10 H10A 0.9300 .
C11 H11A 0.9300 .
C12 C13 1.384(7) .
C12 H12A 0.9300 .
C13 H13A 0.9300 .
C14 C15 1.511(6) .
C15 C16 1.376(7) .
C15 C19 1.378(7) .
C16 C17 1.364(8) .
C16 H16A 0.9300 .
C17 H17A 0.9300 .
C18 C19 1.385(7) .
C18 H18A 0.9300 .
C19 H19A 0.9300 .

loop_
_geom_hbond_atom_site_label_D
_geom_hbond_atom_site_label_H
_geom_hbond_atom_site_label_A
_geom_hbond_distance_DH
_geom_hbond_distance_HA
_geom_hbond_distance_DA
_geom_hbond_angle_DHA
_geom_hbond_site_symmetry_A
O10 H10C O3 0.85 2.10 2.905(5) 158.1 1_655

loop_
_geom_torsion_atom_site_label_1
_geom_torsion_atom_site_label_2
_geom_torsion_atom_site_label_3
_geom_torsion_atom_site_label_4
_geom_torsion
_geom_torsion_site_symmetry_1
_geom_torsion_site_symmetry_4
O9 Er1 O1 C1 30.9(4) 4_666 .
O1 Er1 O1 C1 173.0(4) 3_655 .
O8 Er1 O1 C1 -128.1(3) 2_644 .
O7 Er1 O1 C1 87.3(3) . .
O6 Er1 O1 C1 -104.6(3) 3_655 .
O2 Er1 O1 C1 -3.4(3) . .
O3 Er1 O1 C1 129.3(3) 3_655 .
O10 Er1 O1 C1 -48.4(3) . .
O9 Er1 O1 Er1 -142.02(17) 4_666 3_655
O1 Er1 O1 Er1 0.0 3_655 3_655
O8 Er1 O1 Er1 58.9(3) 2_644 3_655
O7 Er1 O1 Er1 -85.62(17) . 3_655
O6 Er1 O1 Er1 82.49(17) 3_655 3_655
O2 Er1 O1 Er1 -176.4(2) . 3_655
O3 Er1 O1 Er1 -43.7(2) 3_655 3_655
O10 Er1 O1 Er1 138.63(15) . 3_655
O9 Er1 O2 C1 -148.5(3) 4_666 .
O1 Er1 O2 C1 -0.4(4) 3_655 .
O8 Er1 O2 C1 123.9(3) 2_644 .
O7 Er1 O2 C1 -67.3(3) . .
O6 Er1 O2 C1 69.2(3) 3_655 .
O3 Er1 O2 C1 -103.6(3) 3_655 .
O10 Er1 O2 C1 136.4(3) . .
O1 Er1 O2 C1 3.5(3) . .
O9 Er1 O2 Ag1 80.97(18) 4_666 .
O1 Er1 O2 Ag1 -130.92(15) 3_655 .
O8 Er1 O2 Ag1 -6.6(3) 2_644 .
O7 Er1 O2 Ag1 162.26(18) . .
O6 Er1 O2 Ag1 -61.25(16) 3_655 .
O3 Er1 O2 Ag1 125.9(2) 3_655 .
O10 Er1 O2 Ag1 5.87(14) . .
O1 Er1 O2 Ag1 -127.0(2) . .
N2 Ag1 O2 C1 -61.2(4) . .
N1 Ag1 O2 C1 108.6(4) 2_655 .
N2 Ag1 O2 Er1 59.5(3) . .
N1 Ag1 O2 Er1 -130.8(2) 2_655 .
O4 S1 O3 Er1 60.3(5) . 3_655
O5 S1 O3 Er1 -170.1(4) . 3_655
C3 S1 O3 Er1 -56.3(4) . 3_655
O9 Er1 O7 C8 -164.9(6) 4_666 .
O1 Er1 O7 C8 -13.6(5) 3_655 .
O8 Er1 O7 C8 -79.6(6) 2_644 .
O6 Er1 O7 C8 44.0(6) 3_655 .
O2 Er1 O7 C8 112.4(5) . .
O3 Er1 O7 C8 -88.8(5) 3_655 .
O10 Er1 O7 C8 146.0(5) . .
O1 Er1 O7 C8 59.0(5) . .
N1 Ag1 N2 C17 91.2(7) 2_655 .
O2 Ag1 N2 C17 -111.7(5) . .
N1 Ag1 N2 C18 -84.1(7) 2_655 .
O2 Ag1 N2 C18 73.0(6) . .
Er1 O1 C1 O2 168.0(6) 3_655 .
Er1 O1 C1 O2 6.0(5) . .
Er1 O1 C1 C2 -7.0(12) 3_655 .
Er1 O1 C1 C2 -169.0(5) . .
Er1 O2 C1 O1 -6.5(5) . .
Ag1 O2 C1 O1 124.9(5) . .
Er1 O2 C1 C2 168.5(5) . .
Ag1 O2 C1 C2 -60.1(6) . .
O1 C1 C2 C7 128.5(6) . .
O2 C1 C2 C7 -46.5(8) . .
O1 C1 C2 C3 -47.3(8) . .
O2 C1 C2 C3 137.6(6) . .
C7 C2 C3 C4 0.1(10) . .
C1 C2 C3 C4 175.9(6) . .
C7 C2 C3 S1 174.4(5) . .
C1 C2 C3 S1 -9.9(9) . .
O4 S1 C3 C4 131.0(6) . .
O5 S1 C3 C4 9.4(7) . .
O3 S1 C3 C4 -107.9(6) . .
O4 S1 C3 C2 -43.0(7) . .
O5 S1 C3 C2 -164.6(6) . .
O3 S1 C3 C2 78.1(6) . .
C2 C3 C4 C5 -1.9(11) . .
S1 C3 C4 C5 -176.3(7) . .
C3 C4 C5 C6 1.8(14) . .
C4 C5 C6 C7 0.2(14) . .
C3 C2 C7 C6 1.8(11) . .
C1 C2 C7 C6 -174.1(7) . .
C5 C6 C7 C2 -2.0(13) . .
Er1 O6 C8 O7 -18.2(10) 3_655 .
Er1 O6 C8 C9 160.6(4) 3_655 .
Er1 O7 C8 O6 -18.0(10) . .
Er1 O7 C8 C9 163.2(4) . .
O6 C8 C9 C13 53.2(8) . .
O7 C8 C9 C13 -127.9(6) . .
O6 C8 C9 C10 -127.7(6) . .
O7 C8 C9 C10 51.2(8) . .
C13 C9 C10 C11 1.0(9) . .
C8 C9 C10 C11 -178.1(6) . .
C12 N1 C11 C10 -3.4(10) . .
Ag1 N1 C11 C10 168.9(5) 2_645 .
C9 C10 C11 N1 2.2(10) . .
C11 N1 C12 C13 1.4(9) . .
Ag1 N1 C12 C13 -171.1(5) 2_645 .
C10 C9 C13 C12 -2.9(8) . .
C8 C9 C13 C12 176.2(5) . .
N1 C12 C13 C9 1.8(9) . .
Er1 O8 C14 O9 29.6(11) 2_654 .
Er1 O8 C14 C15 -149.4(5) 2_654 .
Er1 O9 C14 O8 -8(2) 4_565 .
Er1 O9 C14 C15 170.6(16) 4_565 .
O8 C14 C15 C16 -12.3(8) . .
O9 C14 C15 C16 168.5(6) . .
O8 C14 C15 C19 167.3(5) . .
O9 C14 C15 C19 -11.9(8) . .
C19 C15 C16 C17 -0.3(10) . .
C14 C15 C16 C17 179.3(6) . .
C18 N2 C17 C16 -0.1(11) . .
Ag1 N2 C17 C16 -175.7(6) . .
C15 C16 C17 N2 0.2(12) . .
C17 N2 C18 C19 0.2(10) . .
Ag1 N2 C18 C19 175.6(5) . .
C16 C15 C19 C18 0.3(9) . .
C14 C15 C19 C18 -179.3(5) . .
N2 C18 C19 C15 -0.3(10) . .
